data_7032664
loop_
_publ_author_name
'Bortoluzzi, Marco'
'Marchetti, Fabio'
'Pampaloni, Guido'
'Zacchini, Stefano'

_publ_section_title
;
 Oxido-molybdenum complexes obtained by Cl/O interchange between MoCl5 and
 carboxylic acids: a crystallographic, spectroscopic and computational
 study.
;
_journal_issue 43
_journal_name_full 'Dalton transactions (Cambridge, England : 2003)'
_journal_page_first 16416
_journal_page_last 16423
_journal_paper_doi 10.1039/c4dt02201g
_journal_volume 43
_journal_year 2014
_chemical_formula_sum 'C4 H2 Cl12 Mo2 O6'
_chemical_formula_weight 763.34
_chemical_name_systematic
; 
 ? 
;
_space_group_IT_number 2
_symmetry_cell_setting triclinic
_symmetry_space_group_name_Hall '-P 1'
_symmetry_space_group_name_H-M 'P -1'
_atom_sites_solution_hydrogens geom
_atom_sites_solution_primary direct
_atom_sites_solution_secondary difmap
_audit_creation_method SHELXL-97
_cell_angle_alpha 83.082(3)
_cell_angle_beta 88.495(3)
_cell_angle_gamma 75.691(3)
_cell_formula_units_Z 1
_cell_length_a 5.9376(17)
_cell_length_b 7.406(2)
_cell_length_c 12.038(4)
_cell_measurement_reflns_used 3644
_cell_measurement_temperature 100(2)
_cell_measurement_theta_max 278.2455
_cell_measurement_theta_min 2.8585
_cell_volume 509.2(3)
_computing_cell_refinement 'APEX2 (Bruker AXS, 2006)'
_computing_data_collection 'APEX2 (Bruker AXS, 2006)'
_computing_data_reduction 'SAINT (Bruker AXS, 2004)'
_computing_molecular_graphics 'ORTEPII (Johnson, 1996)'
_computing_publication_material 'XCIF (Bruker AXS, 2001)'
_computing_structure_refinement 'SHELXL-97 (Sheldrick, 1997)'
_computing_structure_solution 'SHELXS-97 (Sheldrick, 1990)'
_diffrn_ambient_temperature 100(2)
_diffrn_measured_fraction_theta_full 0.988
_diffrn_measured_fraction_theta_max 0.988
_diffrn_measurement_device_type 'CCD area detector'
_diffrn_measurement_method 'phi and omega scans'
_diffrn_radiation_monochromator graphite
_diffrn_radiation_source 'fine-focus sealed tube'
_diffrn_radiation_type MoK\a
_diffrn_radiation_wavelength 0.71073
_diffrn_reflns_av_R_equivalents 0.0413
_diffrn_reflns_av_sigmaI/netI 0.0486
_diffrn_reflns_limit_h_max 7
_diffrn_reflns_limit_h_min -7
_diffrn_reflns_limit_k_max 9
_diffrn_reflns_limit_k_min -9
_diffrn_reflns_limit_l_max 15
_diffrn_reflns_limit_l_min -15
_diffrn_reflns_number 5458
_diffrn_reflns_theta_full 27.00
_diffrn_reflns_theta_max 27.00
_diffrn_reflns_theta_min 1.70
_exptl_absorpt_coefficient_mu 2.824
_exptl_absorpt_correction_T_max 0.7281
_exptl_absorpt_correction_T_min 0.5755
_exptl_absorpt_correction_type empirical
_exptl_absorpt_process_details
;
 Data were corrected for Lorentz polarization and absorption
 effects (empirical absorption corrections SADABS).
 R(int) = 0.1257 (selected reflections only, before parameter refinement)
 R(int) = 0.0637 (selected reflections only, after parameter refinement)
;
_exptl_crystal_colour yellow-green
_exptl_crystal_density_diffrn 2.489
_exptl_crystal_density_method 'not measured'
_exptl_crystal_description plate
_exptl_crystal_F_000 362
_exptl_crystal_size_max 0.22
_exptl_crystal_size_mid 0.19
_exptl_crystal_size_min 0.12
_refine_diff_density_max 2.306
_refine_diff_density_min -1.474
_refine_diff_density_rms 0.208
_refine_ls_extinction_method none
_refine_ls_goodness_of_fit_ref 1.060
_refine_ls_hydrogen_treatment constr
_refine_ls_matrix_type full
_refine_ls_number_parameters 109
_refine_ls_number_reflns 2208
_refine_ls_number_restraints 0
_refine_ls_restrained_S_all 1.060
_refine_ls_R_factor_all 0.0477
_refine_ls_R_factor_gt 0.0434
_refine_ls_shift/su_max 0.001
_refine_ls_shift/su_mean 0.000
_refine_ls_structure_factor_coef Fsqd
_refine_ls_weighting_details 'calc w=1/[\s^2^(Fo^2^)+(0.0764P)^2^+0.4225P] where P=(Fo^2^+2Fc^2^)/3'
_refine_ls_weighting_scheme calc
_refine_ls_wR_factor_gt 0.1149
_refine_ls_wR_factor_ref 0.1183
_reflns_number_gt 2008
_reflns_number_total 2208
_reflns_threshold_expression >2sigma(I)
_cod_data_source_file c4dt02201g2.cif
_cod_data_source_block 1b
_cod_depositor_comments
;
The following automatic conversions were performed:

'_symmetry_cell_setting' value 'Triclinic' changed to 'triclinic'
according to
/usr/data/users/saulius/crontab/automatic-downloads/rss-feeds/RSC/lib/dictionaries/cif_core.dic
dictionary named 'cif_core.dic' version 2.4.2 from 2011-04-26.

Automatic conversion script
Id: cif_fix_values 2827 2014-09-09 07:05:25Z andrius 

 Adding full bibliography for 7032663--7032664.cif.
;
_cod_original_sg_symbol_H-M P-1
_cod_database_code 7032664

loop_
_symmetry_equiv_pos_as_xyz
'x, y, z'
'-x, -y, -z'

loop_
_atom_site_label
_atom_site_type_symbol
_atom_site_fract_x
_atom_site_fract_y
_atom_site_fract_z
_atom_site_U_iso_or_equiv
_atom_site_adp_type
_atom_site_occupancy
_atom_site_symmetry_multiplicity
_atom_site_calc_flag
_atom_site_refinement_flags
Mo1 Mo 0.36633(6) 0.65630(5) 0.57460(3) 0.01709(16) Uani 1 1 d .
Cl1 Cl 0.28629(17) 0.36452(15) 0.53768(8) 0.0179(2) Uani 1 1 d .
Cl2 Cl 0.11361(18) 0.64387(16) 0.72585(9) 0.0216(3) Uani 1 1 d .
Cl3 Cl 0.48246(18) 0.89479(15) 0.65563(9) 0.0208(3) Uani 1 1 d .
O1 O 0.1880(6) 0.7889(5) 0.4785(3) 0.0247(7) Uani 1 1 d .
O2 O 0.6292(5) 0.4562(4) 0.6988(3) 0.0187(6) Uani 1 1 d .
O3 O 0.6360(6) 0.5936(5) 0.8549(3) 0.0243(7) Uani 1 1 d .
H3 H 0.5757 0.6923 0.8132 0.036 Uiso 1 1 calc R
C2 C 0.7881(8) 0.2626(6) 0.8650(4) 0.0196(9) Uani 1 1 d .
C1 C 0.6764(7) 0.4526(6) 0.7975(4) 0.0176(9) Uani 1 1 d .
Cl4 Cl 0.9932(2) 0.12492(17) 0.78245(10) 0.0294(3) Uani 1 1 d .
Cl5 Cl 0.9192(2) 0.28735(18) 0.98918(10) 0.0325(3) Uani 1 1 d .
Cl6 Cl 0.5505(2) 0.1597(2) 0.89668(12) 0.0368(3) Uani 1 1 d .

loop_
_atom_site_aniso_label
_atom_site_aniso_U_11
_atom_site_aniso_U_22
_atom_site_aniso_U_33
_atom_site_aniso_U_23
_atom_site_aniso_U_13
_atom_site_aniso_U_12
Mo1 0.0136(2) 0.0193(2) 0.0168(2) 0.00586(16) -0.00087(15) -0.00496(15)
Cl1 0.0155(5) 0.0183(5) 0.0183(5) 0.0012(4) 0.0021(4) -0.0031(4)
Cl2 0.0174(5) 0.0251(6) 0.0217(5) -0.0005(4) 0.0050(4) -0.0057(4)
Cl3 0.0214(5) 0.0163(5) 0.0234(5) 0.0011(4) 0.0006(4) -0.0037(4)
O1 0.0192(16) 0.0289(19) 0.0245(17) 0.0054(14) -0.0039(13) -0.0069(13)
O2 0.0163(15) 0.0206(16) 0.0178(15) 0.0021(13) -0.0017(12) -0.0039(12)
O3 0.0281(18) 0.0193(17) 0.0217(16) 0.0000(13) -0.0006(14) 0.0000(13)
C2 0.022(2) 0.020(2) 0.015(2) 0.0016(18) 0.0018(17) -0.0046(17)
C1 0.0123(18) 0.020(2) 0.021(2) 0.0034(17) 0.0033(16) -0.0076(16)
Cl4 0.0318(6) 0.0248(6) 0.0229(6) 0.0014(5) 0.0029(5) 0.0070(5)
Cl5 0.0419(7) 0.0299(7) 0.0220(6) -0.0001(5) -0.0124(5) -0.0015(5)
Cl6 0.0330(7) 0.0374(8) 0.0417(7) 0.0119(6) 0.0037(6) -0.0200(6)

loop_
_atom_type_symbol
_atom_type_description
_atom_type_scat_dispersion_real
_atom_type_scat_dispersion_imag
_atom_type_scat_source
C C 0.0033 0.0016 'International Tables Vol C Tables 4.2.6.8 and 6.1.1.4'
O O 0.0106 0.0060 'International Tables Vol C Tables 4.2.6.8 and 6.1.1.4'
Cl Cl 0.1484 0.1585 'International Tables Vol C Tables 4.2.6.8 and 6.1.1.4'
Mo Mo -1.6832 0.6857 'International Tables Vol C Tables 4.2.6.8 and 6.1.1.4'
H H 0.0000 0.0000 'International Tables Vol C Tables 4.2.6.8 and 6.1.1.4'

loop_
_geom_angle_atom_site_label_1
_geom_angle_atom_site_label_2
_geom_angle_atom_site_label_3
_geom_angle
_geom_angle_site_symmetry_1
_geom_angle_site_symmetry_3
O1 Mo1 O2 175.57(14) . .
O1 Mo1 Cl2 100.88(12) . .
O2 Mo1 Cl2 82.48(8) . .
O1 Mo1 Cl3 98.85(12) . .
O2 Mo1 Cl3 84.14(8) . .
Cl2 Mo1 Cl3 87.10(4) . .
O1 Mo1 Cl1 95.47(12) . .
O2 Mo1 Cl1 81.85(8) . .
Cl2 Mo1 Cl1 85.53(4) . .
Cl3 Mo1 Cl1 164.90(4) . .
O1 Mo1 Cl1 95.70(12) . 2_666
O2 Mo1 Cl1 81.22(8) . 2_666
Cl2 Mo1 Cl1 162.76(4) . 2_666
Cl3 Mo1 Cl1 85.71(4) . 2_666
Cl1 Mo1 Cl1 97.64(4) . 2_666
O1 Mo1 Mo1 98.50(12) . 2_666
O2 Mo1 Mo1 77.08(8) . 2_666
Cl2 Mo1 Mo1 131.78(4) . 2_666
Cl3 Mo1 Mo1 132.53(4) . 2_666
Cl1 Mo1 Mo1 48.84(3) . 2_666
Cl1 Mo1 Mo1 48.79(3) 2_666 2_666
Mo1 Cl1 Mo1 82.36(4) . 2_666
C1 O2 Mo1 134.7(3) . .
C1 O3 H3 109.5 . .
C1 C2 Cl5 112.6(3) . .
C1 C2 Cl4 110.0(3) . .
Cl5 C2 Cl4 109.8(2) . .
C1 C2 Cl6 103.7(3) . .
Cl5 C2 Cl6 109.8(2) . .
Cl4 C2 Cl6 110.7(2) . .
O2 C1 O3 126.7(4) . .
O2 C1 C2 118.8(4) . .
O3 C1 C2 114.4(4) . .

loop_
_geom_bond_atom_site_label_1
_geom_bond_atom_site_label_2
_geom_bond_distance
_geom_bond_site_symmetry_2
Mo1 O1 1.643(3) .
Mo1 O2 2.306(3) .
Mo1 Cl2 2.3366(12) .
Mo1 Cl3 2.3662(12) .
Mo1 Cl1 2.4173(13) .
Mo1 Cl1 2.4190(12) 2_666
Mo1 Mo1 3.1845(9) 2_666
Cl1 Mo1 2.4190(12) 2_666
O2 C1 1.224(5) .
O3 C1 1.291(5) .
O3 H3 0.8400 .
C2 C1 1.540(6) .
C2 Cl5 1.753(4) .
C2 Cl4 1.754(4) .
C2 Cl6 1.775(5) .

loop_
_geom_hbond_atom_site_label_D
_geom_hbond_atom_site_label_H
_geom_hbond_atom_site_label_A
_geom_hbond_distance_DH
_geom_hbond_distance_HA
_geom_hbond_distance_DA
_geom_hbond_angle_DHA
O3 H3 Cl3 0.84 2.26 3.063(4) 159.6

loop_
_geom_torsion_atom_site_label_1
_geom_torsion_atom_site_label_2
_geom_torsion_atom_site_label_3
_geom_torsion_atom_site_label_4
_geom_torsion
_geom_torsion_site_symmetry_1
_geom_torsion_site_symmetry_4
O1 Mo1 Cl1 Mo1 96.51(12) . 2_666
O2 Mo1 Cl1 Mo1 -79.93(8) . 2_666
Cl2 Mo1 Cl1 Mo1 -162.96(4) . 2_666
Cl3 Mo1 Cl1 Mo1 -101.95(14) . 2_666
Cl1 Mo1 Cl1 Mo1 0.0 2_666 2_666
O1 Mo1 O2 C1 175.8(17) . .
Cl2 Mo1 O2 C1 -44.7(4) . .
Cl3 Mo1 O2 C1 43.2(4) . .
Cl1 Mo1 O2 C1 -131.2(4) . .
Cl1 Mo1 O2 C1 129.7(4) 2_666 .
Mo1 Mo1 O2 C1 179.3(4) 2_666 .
Mo1 O2 C1 O3 -22.6(7) . .
Mo1 O2 C1 C2 155.1(3) . .
Cl5 C2 C1 O2 162.7(3) . .
Cl4 C2 C1 O2 39.8(5) . .
Cl6 C2 C1 O2 -78.6(4) . .
Cl5 C2 C1 O3 -19.3(5) . .
Cl4 C2 C1 O3 -142.1(3) . .
Cl6 C2 C1 O3 99.4(4) . .
